data_7218608
loop_
_publ_author_name
'Li, Quan-Quan'
'Kang, Yi-Fan'
'Ren, Chun-Yan'
'Yang, Guo-Ping'
'Liu, Qing Liu, Ping'
'Wang, Yao-Yu'

_publ_section_title
;
 Reaction-controlled assemblies and structural diversities of seven
 Co(ii)/Cu(ii) complexes based on a bipyridine-dicarboxylate N-oxide
 ligand
;
_journal_issue 4
_journal_name_full CrystEngComm
_journal_page_first 775
_journal_paper_doi 10.1039/C4CE02008A
_journal_volume 17
_journal_year 2015
_chemical_formula_sum 'C44 H40 Cu2 N8 O18'
_chemical_formula_weight 1095.92
_chemical_name_systematic
; 
 ? 
;
_space_group_IT_number 2
_symmetry_cell_setting triclinic
_symmetry_space_group_name_Hall '-P 1'
_symmetry_space_group_name_H-M 'P -1'
_atom_sites_solution_hydrogens geom
_atom_sites_solution_primary direct
_atom_sites_solution_secondary difmap
_audit_creation_method SHELXL-97
_cell_angle_alpha 64.338(6)
_cell_angle_beta 69.757(6)
_cell_angle_gamma 75.003(6)
_cell_formula_units_Z 1
_cell_length_a 9.357(4)
_cell_length_b 11.325(5)
_cell_length_c 12.540(5)
_cell_measurement_reflns_used 2108
_cell_measurement_temperature 296(2)
_cell_measurement_theta_max 26.16
_cell_measurement_theta_min 2.34
_cell_volume 1114.4(8)
_computing_cell_refinement 'Bruker SAINT'
_computing_data_collection 'Bruker APEX2'
_computing_data_reduction 'Bruker SAINT'
_computing_molecular_graphics 'Bruker SHELXTL'
_computing_publication_material 'Bruker SHELXTL'
_computing_structure_refinement 'SHELXL-97 (Sheldrick, 2008)'
_computing_structure_solution 'SHELXS-97 (Sheldrick, 2008)'
_diffrn_ambient_temperature 296(2)
_diffrn_measured_fraction_theta_full 0.976
_diffrn_measured_fraction_theta_max 0.976
_diffrn_measurement_device_type 'Bruker APEX-II CCD'
_diffrn_measurement_method '\f and \w scans'
_diffrn_radiation_monochromator graphite
_diffrn_radiation_source 'fine-focus sealed tube'
_diffrn_radiation_type MoK\a
_diffrn_radiation_wavelength 0.71073
_diffrn_reflns_av_R_equivalents 0.0247
_diffrn_reflns_av_sigmaI/netI 0.0521
_diffrn_reflns_limit_h_max 9
_diffrn_reflns_limit_h_min -11
_diffrn_reflns_limit_k_max 13
_diffrn_reflns_limit_k_min -13
_diffrn_reflns_limit_l_max 11
_diffrn_reflns_limit_l_min -14
_diffrn_reflns_number 5612
_diffrn_reflns_theta_full 25.10
_diffrn_reflns_theta_max 25.10
_diffrn_reflns_theta_min 1.87
_exptl_absorpt_coefficient_mu 1.044
_exptl_absorpt_correction_T_max 0.8508
_exptl_absorpt_correction_T_min 0.8344
_exptl_absorpt_correction_type multi-scan
_exptl_absorpt_process_details SADABS
_exptl_crystal_colour blue
_exptl_crystal_density_diffrn 1.633
_exptl_crystal_density_method 'not measured'
_exptl_crystal_description block
_exptl_crystal_F_000 562
_exptl_crystal_size_max 0.18
_exptl_crystal_size_mid 0.17
_exptl_crystal_size_min 0.16
_refine_diff_density_max 0.908
_refine_diff_density_min -0.777
_refine_diff_density_rms 0.168
_refine_ls_extinction_method none
_refine_ls_goodness_of_fit_ref 1.028
_refine_ls_hydrogen_treatment constr
_refine_ls_matrix_type full
_refine_ls_number_parameters 325
_refine_ls_number_reflns 3875
_refine_ls_number_restraints 0
_refine_ls_restrained_S_all 1.028
_refine_ls_R_factor_all 0.0741
_refine_ls_R_factor_gt 0.0559
_refine_ls_shift/su_max 0.000
_refine_ls_shift/su_mean 0.000
_refine_ls_structure_factor_coef Fsqd
_refine_ls_weighting_details 'calc w=1/[\s^2^(Fo^2^)+(0.1943P)^2^+0.2799P] where P=(Fo^2^+2Fc^2^)/3'
_refine_ls_weighting_scheme calc
_refine_ls_wR_factor_gt 0.1643
_refine_ls_wR_factor_ref 0.2373
_reflns_number_gt 3204
_reflns_number_total 3875
_reflns_threshold_expression >2sigma(I)
_cod_data_source_file c4ce02008a2.cif
_cod_data_source_block 5
_cod_depositor_comments
;
The following automatic conversions were performed:

'_symmetry_cell_setting' value 'Triclinic' changed to 'triclinic'
according to
/usr/data/users/saulius/crontab/automatic-downloads/rss-feeds/RSC/lib/dictionaries/cif_core.dic
dictionary named 'cif_core.dic' version 2.4.2 from 2011-04-26.

Automatic conversion script
Id: cif_fix_values 2827 2014-09-09 07:05:25Z andrius 

 Adding full bibliography for 7218604--7218608.cif.
;
_cod_original_sg_symbol_H-M 'P-1   '
_cod_database_code 7218608

loop_
_symmetry_equiv_pos_as_xyz
'x, y, z'
'-x, -y, -z'

loop_
_atom_site_label
_atom_site_type_symbol
_atom_site_fract_x
_atom_site_fract_y
_atom_site_fract_z
_atom_site_U_iso_or_equiv
_atom_site_adp_type
_atom_site_occupancy
_atom_site_symmetry_multiplicity
_atom_site_calc_flag
_atom_site_refinement_flags
Cu1 Cu 0.61539(6) 0.82624(5) 0.31723(5) 0.0222(3) Uani 1 1 d .
O1 O 0.7466(4) 0.6602(3) 0.3718(3) 0.0281(8) Uani 1 1 d .
O1W O 0.7667(5) 0.9436(5) 0.3518(4) 0.0449(11) Uani 1 1 d .
O2 O 0.5919(5) 0.5797(4) 0.3287(5) 0.0466(12) Uani 1 1 d .
O3 O 0.5244(4) 0.2158(4) 0.5169(3) 0.0269(8) Uani 1 1 d .
O4 O 0.3545(5) 0.2331(5) 0.4217(4) 0.0395(10) Uani 1 1 d .
O5 O 0.8802(4) 0.1183(4) 0.4005(4) 0.0304(9) Uani 1 1 d .
O6 O 0.9564(5) 0.4346(6) 0.1672(4) 0.0539(14) Uani 1 1 d .
N1 N 0.8669(4) 0.2119(4) 0.4401(4) 0.0197(9) Uani 1 1 d .
N2 N 0.8268(5) 0.4004(4) 0.1778(4) 0.0254(10) Uani 1 1 d .
N3 N 0.7384(5) 0.8795(4) 0.1392(4) 0.0260(10) Uani 1 1 d .
N4 N 0.4769(5) 0.9862(4) 0.2428(4) 0.0240(9) Uani 1 1 d .
C1 C 0.6954(6) 0.5665(5) 0.3723(5) 0.0249(11) Uani 1 1 d .
C2 C 0.7782(5) 0.4317(5) 0.4296(4) 0.0206(10) Uani 1 1 d .
C3 C 0.8479(6) 0.4086(5) 0.5184(5) 0.0272(11) Uani 1 1 d .
H3 H 0.8419 0.4752 0.5449 0.033 Uiso 1 1 calc R
C4 C 0.9276(7) 0.2839(5) 0.5687(5) 0.0303(12) Uani 1 1 d .
H4 H 0.9750 0.2668 0.6289 0.036 Uiso 1 1 calc R
C5 C 0.9350(6) 0.1888(5) 0.5287(5) 0.0283(12) Uani 1 1 d .
H5 H 0.9877 0.1058 0.5623 0.034 Uiso 1 1 calc R
C6 C 0.7865(5) 0.3313(5) 0.3924(4) 0.0180(10) Uani 1 1 d .
C7 C 0.7299(5) 0.3465(5) 0.2894(4) 0.0188(10) Uani 1 1 d .
C8 C 0.7931(7) 0.4216(6) 0.0731(5) 0.0342(13) Uani 1 1 d .
H8 H 0.8601 0.4609 -0.0030 0.041 Uiso 1 1 calc R
C9 C 0.6608(6) 0.3851(6) 0.0798(5) 0.0303(12) Uani 1 1 d .
H9 H 0.6388 0.3980 0.0083 0.036 Uiso 1 1 calc R
C10 C 0.5599(6) 0.3291(6) 0.1929(5) 0.0301(12) Uani 1 1 d .
H10 H 0.4698 0.3045 0.1978 0.036 Uiso 1 1 calc R
C11 C 0.5930(6) 0.3099(5) 0.2983(5) 0.0210(10) Uani 1 1 d .
C12 C 0.4795(6) 0.2484(5) 0.4225(5) 0.0247(11) Uani 1 1 d .
C13 C 0.8753(7) 0.8169(6) 0.0944(6) 0.0362(13) Uani 1 1 d .
H13 H 0.9137 0.7367 0.1470 0.043 Uiso 1 1 calc R
C14 C 0.9589(7) 0.8674(7) -0.0252(6) 0.0407(15) Uani 1 1 d .
H14 H 1.0517 0.8217 -0.0541 0.049 Uiso 1 1 calc R
C15 C 0.9030(7) 0.9872(7) -0.1019(5) 0.0404(15) Uani 1 1 d .
H15 H 0.9589 1.0243 -0.1833 0.048 Uiso 1 1 calc R
C16 C 0.7648(6) 1.0519(5) -0.0582(5) 0.0293(12) Uani 1 1 d .
H16 H 0.7260 1.1331 -0.1092 0.035 Uiso 1 1 calc R
C17 C 0.6837(6) 0.9940(5) 0.0638(5) 0.0241(11) Uani 1 1 d .
C18 C 0.5303(6) 1.0510(5) 0.1226(5) 0.0234(11) Uani 1 1 d .
C19 C 0.4481(6) 1.1621(5) 0.0571(5) 0.0285(12) Uani 1 1 d .
H19 H 0.4879 1.2074 -0.0266 0.034 Uiso 1 1 calc R
C20 C 0.3027(6) 1.2052(6) 0.1201(6) 0.0341(13) Uani 1 1 d .
H20 H 0.2443 1.2802 0.0785 0.041 Uiso 1 1 calc R
C21 C 0.2471(7) 1.1365(6) 0.2428(6) 0.0365(13) Uani 1 1 d .
H21 H 0.1497 1.1630 0.2853 0.044 Uiso 1 1 calc R
C22 C 0.3376(6) 1.0269(5) 0.3032(5) 0.0280(11) Uani 1 1 d .
H22 H 0.3010 0.9807 0.3871 0.034 Uiso 1 1 calc R
O2W O 0.3712(6) 0.6396(5) 0.1967(4) 0.0583(13) Uani 1 1 d .
O3W O 0.1774(6) 0.4495(5) 0.2653(5) 0.0617(14) Uani 1 1 d .
H2A H 0.4360 0.6216 0.2376 0.093 Uiso 1 1 d R
H2B H 0.3121 0.5820 0.2186 0.093 Uiso 1 1 d R
H3A H 0.1105 0.4451 0.2359 0.093 Uiso 1 1 d R
H3B H 0.2287 0.3868 0.3109 0.093 Uiso 1 1 d R
H1WA H 0.7544 0.9276 0.4282 0.093 Uiso 1 1 d R
H1WB H 0.8128 1.0121 0.3201 0.093 Uiso 1 1 d R

loop_
_atom_site_aniso_label
_atom_site_aniso_U_11
_atom_site_aniso_U_22
_atom_site_aniso_U_33
_atom_site_aniso_U_23
_atom_site_aniso_U_13
_atom_site_aniso_U_12
Cu1 0.0216(4) 0.0205(4) 0.0192(4) -0.0048(3) -0.0038(3) -0.0015(3)
O1 0.032(2) 0.0177(18) 0.035(2) -0.0077(16) -0.0152(17) -0.0005(15)
O1W 0.047(3) 0.052(3) 0.043(3) -0.014(2) -0.013(2) -0.023(2)
O2 0.057(3) 0.025(2) 0.074(3) -0.019(2) -0.047(3) 0.0098(19)
O3 0.0262(18) 0.030(2) 0.0187(18) -0.0003(15) -0.0070(15) -0.0088(15)
O4 0.034(2) 0.056(3) 0.029(2) -0.0069(19) -0.0069(17) -0.024(2)
O5 0.031(2) 0.0238(19) 0.046(2) -0.0209(18) -0.0175(17) 0.0040(15)
O6 0.033(2) 0.104(4) 0.031(2) -0.020(2) -0.0028(18) -0.037(3)
N1 0.0162(19) 0.015(2) 0.025(2) -0.0083(17) -0.0039(16) 0.0010(15)
N2 0.021(2) 0.027(2) 0.022(2) -0.0046(18) -0.0006(17) -0.0088(18)
N3 0.026(2) 0.025(2) 0.026(2) -0.0109(19) -0.0053(18) -0.0012(18)
N4 0.021(2) 0.025(2) 0.024(2) -0.0089(18) -0.0046(18) -0.0032(17)
C1 0.024(3) 0.022(3) 0.028(3) -0.011(2) -0.007(2) -0.001(2)
C2 0.020(2) 0.019(2) 0.022(2) -0.009(2) -0.0010(19) -0.0047(19)
C3 0.033(3) 0.027(3) 0.022(3) -0.012(2) -0.004(2) -0.006(2)
C4 0.040(3) 0.030(3) 0.025(3) -0.005(2) -0.020(2) -0.003(2)
C5 0.028(3) 0.024(3) 0.030(3) -0.005(2) -0.014(2) 0.002(2)
C6 0.015(2) 0.018(2) 0.018(2) -0.0034(19) -0.0034(18) -0.0051(18)
C7 0.018(2) 0.016(2) 0.021(2) -0.0057(19) -0.0059(19) 0.0012(18)
C8 0.032(3) 0.049(4) 0.017(3) -0.014(2) 0.002(2) -0.007(3)
C9 0.033(3) 0.037(3) 0.019(3) -0.009(2) -0.009(2) -0.004(2)
C10 0.025(3) 0.036(3) 0.031(3) -0.013(2) -0.008(2) -0.003(2)
C11 0.020(2) 0.021(2) 0.024(3) -0.009(2) -0.006(2) -0.0043(19)
C12 0.024(3) 0.025(3) 0.025(3) -0.008(2) -0.007(2) -0.003(2)
C13 0.033(3) 0.030(3) 0.040(3) -0.018(3) -0.004(3) 0.006(2)
C14 0.031(3) 0.049(4) 0.042(3) -0.030(3) -0.002(3) 0.007(3)
C15 0.040(3) 0.050(4) 0.026(3) -0.017(3) 0.008(3) -0.015(3)
C16 0.030(3) 0.026(3) 0.023(3) -0.002(2) -0.006(2) -0.004(2)
C17 0.023(2) 0.030(3) 0.024(3) -0.014(2) -0.006(2) -0.006(2)
C18 0.027(3) 0.022(3) 0.022(2) -0.010(2) -0.004(2) -0.006(2)
C19 0.034(3) 0.023(3) 0.027(3) -0.005(2) -0.013(2) -0.002(2)
C20 0.030(3) 0.025(3) 0.047(4) -0.011(3) -0.021(3) 0.004(2)
C21 0.024(3) 0.037(3) 0.048(4) -0.022(3) -0.005(3) 0.001(2)
C22 0.027(3) 0.020(3) 0.026(3) -0.005(2) 0.003(2) -0.006(2)
O2W 0.054(3) 0.065(3) 0.042(3) -0.001(2) -0.018(2) -0.012(2)
O3W 0.057(3) 0.061(3) 0.071(4) -0.012(3) -0.028(3) -0.023(3)

loop_
_atom_type_symbol
_atom_type_description
_atom_type_scat_dispersion_real
_atom_type_scat_dispersion_imag
_atom_type_scat_source
C C 0.0033 0.0016 'International Tables Vol C Tables 4.2.6.8 and 6.1.1.4'
Cu Cu 0.3201 1.2651 'International Tables Vol C Tables 4.2.6.8 and 6.1.1.4'
H H 0.0000 0.0000 'International Tables Vol C Tables 4.2.6.8 and 6.1.1.4'
N N 0.0061 0.0033 'International Tables Vol C Tables 4.2.6.8 and 6.1.1.4'
O O 0.0106 0.0060 'International Tables Vol C Tables 4.2.6.8 and 6.1.1.4'

loop_
_geom_angle_atom_site_label_1
_geom_angle_atom_site_label_2
_geom_angle_atom_site_label_3
_geom_angle
_geom_angle_site_symmetry_1
_geom_angle_site_symmetry_3
O1 Cu1 O3 90.94(16) . 2_666
O1 Cu1 N4 170.91(16) . .
O3 Cu1 N4 93.65(16) 2_666 .
O1 Cu1 N3 94.34(17) . .
O3 Cu1 N3 173.58(15) 2_666 .
N4 Cu1 N3 80.63(17) . .
O1 Cu1 O1W 92.06(16) . .
O3 Cu1 O1W 93.31(15) 2_666 .
N4 Cu1 O1W 95.50(17) . .
N3 Cu1 O1W 90.15(16) . .
C1 O1 Cu1 110.8(3) . .
Cu1 O1W H1WA 114.7 . .
Cu1 O1W H1WB 144.6 . .
H1WA O1W H1WB 97.9 . .
C12 O3 Cu1 123.0(3) . 2_666
O5 N1 C6 120.0(4) . .
O5 N1 C5 119.9(4) . .
C6 N1 C5 120.1(4) . .
O6 N2 C7 120.7(4) . .
O6 N2 C8 118.1(4) . .
C7 N2 C8 121.2(4) . .
C17 N3 C13 118.7(5) . .
C17 N3 Cu1 114.8(3) . .
C13 N3 Cu1 126.1(4) . .
C18 N4 C22 120.0(4) . .
C18 N4 Cu1 114.8(3) . .
C22 N4 Cu1 125.1(4) . .
O2 C1 O1 125.1(5) . .
O2 C1 C2 120.8(4) . .
O1 C1 C2 114.0(4) . .
C3 C2 C6 119.6(5) . .
C3 C2 C1 120.0(4) . .
C6 C2 C1 120.4(4) . .
C2 C3 C4 119.4(5) . .
C2 C3 H3 120.3 . .
C4 C3 H3 120.3 . .
C5 C4 C3 119.2(5) . .
C5 C4 H4 120.4 . .
C3 C4 H4 120.4 . .
C4 C5 N1 121.4(5) . .
C4 C5 H5 119.3 . .
N1 C5 H5 119.3 . .
N1 C6 C2 120.2(4) . .
N1 C6 C7 114.3(4) . .
C2 C6 C7 125.0(4) . .
N2 C7 C11 119.6(4) . .
N2 C7 C6 113.3(4) . .
C11 C7 C6 127.1(4) . .
N2 C8 C9 120.1(5) . .
N2 C8 H8 119.9 . .
C9 C8 H8 119.9 . .
C8 C9 C10 119.8(5) . .
C8 C9 H9 120.1 . .
C10 C9 H9 120.1 . .
C11 C10 C9 119.9(5) . .
C11 C10 H10 120.0 . .
C9 C10 H10 120.0 . .
C10 C11 C7 119.3(5) . .
C10 C11 C12 119.1(4) . .
C7 C11 C12 121.6(4) . .
O4 C12 O3 126.0(5) . .
O4 C12 C11 117.4(4) . .
O3 C12 C11 116.6(4) . .
N3 C13 C14 122.3(6) . .
N3 C13 H13 118.9 . .
C14 C13 H13 118.9 . .
C13 C14 C15 118.6(5) . .
C13 C14 H14 120.7 . .
C15 C14 H14 120.7 . .
C16 C15 C14 119.9(5) . .
C16 C15 H15 120.1 . .
C14 C15 H15 120.1 . .
C15 C16 C17 118.8(5) . .
C15 C16 H16 120.6 . .
C17 C16 H16 120.6 . .
N3 C17 C16 121.7(5) . .
N3 C17 C18 113.7(4) . .
C16 C17 C18 124.6(5) . .
N4 C18 C19 122.0(5) . .
N4 C18 C17 115.5(4) . .
C19 C18 C17 122.5(5) . .
C18 C19 C20 118.1(5) . .
C18 C19 H19 121.0 . .
C20 C19 H19 121.0 . .
C21 C20 C19 119.6(5) . .
C21 C20 H20 120.2 . .
C19 C20 H20 120.2 . .
C20 C21 C22 119.1(5) . .
C20 C21 H21 120.4 . .
C22 C21 H21 120.4 . .
N4 C22 C21 121.1(5) . .
N4 C22 H22 119.4 . .
C21 C22 H22 119.4 . .
H2A O2W H2B 118.0 . .
H3A O3W H3B 128.6 . .

loop_
_geom_bond_atom_site_label_1
_geom_bond_atom_site_label_2
_geom_bond_distance
_geom_bond_site_symmetry_2
Cu1 O1 1.945(4) .
Cu1 O3 1.961(4) 2_666
Cu1 N4 1.997(4) .
Cu1 N3 2.022(4) .
Cu1 O1W 2.420(4) .
O1 C1 1.269(6) .
O1W H1WA 0.8644 .
O1W H1WB 0.8568 .
O2 C1 1.217(6) .
O3 C12 1.264(6) .
O3 Cu1 1.961(4) 2_666
O4 C12 1.230(6) .
O5 N1 1.317(5) .
O6 N2 1.314(6) .
N1 C6 1.355(6) .
N1 C5 1.365(7) .
N2 C7 1.350(6) .
N2 C8 1.362(7) .
N3 C17 1.329(7) .
N3 C13 1.355(7) .
N4 C18 1.331(7) .
N4 C22 1.340(7) .
C1 C2 1.506(7) .
C2 C3 1.377(7) .
C2 C6 1.380(7) .
C3 C4 1.399(8) .
C3 H3 0.9300 .
C4 C5 1.349(8) .
C4 H4 0.9300 .
C5 H5 0.9300 .
C6 C7 1.487(6) .
C7 C11 1.401(7) .
C8 C9 1.369(8) .
C8 H8 0.9300 .
C9 C10 1.382(8) .
C9 H9 0.9300 .
C10 C11 1.374(7) .
C10 H10 0.9300 .
C11 C12 1.529(7) .
C13 C14 1.366(9) .
C13 H13 0.9300 .
C14 C15 1.375(9) .
C14 H14 0.9300 .
C15 C16 1.369(8) .
C15 H15 0.9300 .
C16 C17 1.390(7) .
C16 H16 0.9300 .
C17 C18 1.490(7) .
C18 C19 1.375(7) .
C19 C20 1.400(8) .
C19 H19 0.9300 .
C20 C21 1.364(9) .
C20 H20 0.9300 .
C21 C22 1.385(8) .
C21 H21 0.9300 .
C22 H22 0.9300 .
O2W H2A 0.8570 .
O2W H2B 0.8557 .
O3W H3A 0.8501 .
O3W H3B 0.8500 .

loop_
_geom_torsion_atom_site_label_1
_geom_torsion_atom_site_label_2
_geom_torsion_atom_site_label_3
_geom_torsion_atom_site_label_4
_geom_torsion
_geom_torsion_site_symmetry_1
O3 Cu1 O1 C1 83.3(4) 2_666
N3 Cu1 O1 C1 -93.0(4) .
O1W Cu1 O1 C1 176.7(4) .
O1 Cu1 N3 C17 178.9(4) .
N4 Cu1 N3 C17 6.6(3) .
O1W Cu1 N3 C17 -89.0(4) .
O1 Cu1 N3 C13 -8.0(5) .
N4 Cu1 N3 C13 179.6(5) .
O1W Cu1 N3 C13 84.1(5) .
O3 Cu1 N4 C18 179.6(4) 2_666
N3 Cu1 N4 C18 -3.3(4) .
O1W Cu1 N4 C18 85.9(4) .
O3 Cu1 N4 C22 -3.0(4) 2_666
N3 Cu1 N4 C22 174.1(4) .
O1W Cu1 N4 C22 -96.7(4) .
Cu1 O1 C1 O2 9.7(7) .
Cu1 O1 C1 C2 -172.2(3) .
O2 C1 C2 C3 -154.2(5) .
O1 C1 C2 C3 27.6(7) .
O2 C1 C2 C6 26.6(7) .
O1 C1 C2 C6 -151.6(5) .
C6 C2 C3 C4 0.8(7) .
C1 C2 C3 C4 -178.4(5) .
C2 C3 C4 C5 0.2(8) .
C3 C4 C5 N1 0.2(8) .
O5 N1 C5 C4 177.9(5) .
C6 N1 C5 C4 -1.6(8) .
O5 N1 C6 C2 -177.0(4) .
C5 N1 C6 C2 2.6(7) .
O5 N1 C6 C7 -4.5(6) .
C5 N1 C6 C7 175.0(4) .
C3 C2 C6 N1 -2.2(7) .
C1 C2 C6 N1 177.0(4) .
C3 C2 C6 C7 -173.7(4) .
C1 C2 C6 C7 5.5(7) .
O6 N2 C7 C11 -179.5(5) .
C8 N2 C7 C11 0.9(7) .
O6 N2 C7 C6 -0.3(7) .
C8 N2 C7 C6 -179.9(5) .
N1 C6 C7 N2 -93.0(5) .
C2 C6 C7 N2 79.0(6) .
N1 C6 C7 C11 86.2(6) .
C2 C6 C7 C11 -101.8(6) .
O6 N2 C8 C9 178.7(5) .
C7 N2 C8 C9 -1.6(8) .
N2 C8 C9 C10 1.3(9) .
C8 C9 C10 C11 -0.2(8) .
C9 C10 C11 C7 -0.5(8) .
C9 C10 C11 C12 179.7(5) .
N2 C7 C11 C10 0.2(7) .
C6 C7 C11 C10 -178.9(5) .
N2 C7 C11 C12 180.0(4) .
C6 C7 C11 C12 0.9(8) .
Cu1 O3 C12 O4 -15.7(8) 2_666
Cu1 O3 C12 C11 165.6(3) 2_666
C10 C11 C12 O4 -8.3(7) .
C7 C11 C12 O4 171.9(5) .
C10 C11 C12 O3 170.4(5) .
C7 C11 C12 O3 -9.3(7) .
C17 N3 C13 C14 0.1(8) .
Cu1 N3 C13 C14 -172.7(4) .
N3 C13 C14 C15 1.2(9) .
C13 C14 C15 C16 -1.2(9) .
C14 C15 C16 C17 -0.1(9) .
C13 N3 C17 C16 -1.5(7) .
Cu1 N3 C17 C16 172.1(4) .
C13 N3 C17 C18 178.1(4) .
Cu1 N3 C17 C18 -8.3(5) .
C15 C16 C17 N3 1.5(8) .
C15 C16 C17 C18 -178.1(5) .
C22 N4 C18 C19 1.6(8) .
Cu1 N4 C18 C19 179.1(4) .
C22 N4 C18 C17 -177.6(4) .
Cu1 N4 C18 C17 -0.1(6) .
N3 C17 C18 N4 5.6(6) .
C16 C17 C18 N4 -174.8(5) .
N3 C17 C18 C19 -173.6(5) .
C16 C17 C18 C19 6.0(8) .
N4 C18 C19 C20 -1.3(8) .
C17 C18 C19 C20 177.8(5) .
C18 C19 C20 C21 -0.2(8) .
C19 C20 C21 C22 1.4(8) .
C18 N4 C22 C21 -0.3(8) .
Cu1 N4 C22 C21 -177.6(4) .
C20 C21 C22 N4 -1.2(8) .
